data_1506515
loop_
_publ_author_name
'Lunazzi, Lodovico'
'Mazzanti, Andrea'
'Minzoni, Mirko'
'Anderson, J. Edgar'

_publ_contact_author
;
Dr. Andrea Mazzanti
Universita di Bologna
Dipartimento di Chimica Organica A.Mangini
Viale Risorgimento 4
40136 Bologna
Italy
;
_publ_section_title
;
 Structure, conformation, and dynamic processes of the stereolabile
 atropisomers of hindered terphenyl hydrocarbons.
;
_journal_issue 7
_journal_name_full 'Organic letters'
_journal_page_first 1291
_journal_page_last 1294
_journal_paper_doi 10.1021/ol050091a
_journal_volume 7
_journal_year 2005
_chemical_formula_moiety 'C26 H30'
_chemical_formula_sum 'C26 H30'
_chemical_formula_weight 342.50
_chemical_name_systematic
; 
 1,4-Bis-(2-tert-butyl-phenyl)benzene  
;
_space_group_IT_number 14
_symmetry_cell_setting monoclinic
_symmetry_space_group_name_Hall '-P 2ybc'
_symmetry_space_group_name_H-M 'P 1 21/c 1'
_atom_sites_solution_hydrogens geom
_atom_sites_solution_primary direct
_atom_sites_solution_secondary difmap
_audit_creation_date 20/12/2004
_audit_creation_method SHELXL-97
_cell_angle_alpha 90.00
_cell_angle_beta 108.955(7)
_cell_angle_gamma 90.00
_cell_formula_units_Z 2
_cell_length_a 8.206(4)
_cell_length_b 19.137(9)
_cell_length_c 7.029(3)
_cell_measurement_temperature 273(2)
_cell_volume 1044.0(8)
_computing_structure_refinement 'SHELXL-97 (Sheldrick, 1997)'
_computing_structure_solution 'SHELXS-97 (Sheldrick, 1990)'
_diffrn_ambient_temperature 273(2)
_diffrn_measured_fraction_theta_full 0.996
_diffrn_measured_fraction_theta_max 0.996
_diffrn_measurement_device_type 'Bruker APEX'
_diffrn_radiation_monochromator graphite
_diffrn_radiation_source 'fine-focus sealed tube'
_diffrn_radiation_type MoK\a
_diffrn_radiation_wavelength 0.71073
_diffrn_reflns_av_R_equivalents 0.0369
_diffrn_reflns_av_sigmaI/netI 0.0286
_diffrn_reflns_limit_h_max 9
_diffrn_reflns_limit_h_min -9
_diffrn_reflns_limit_k_max 21
_diffrn_reflns_limit_k_min -21
_diffrn_reflns_limit_l_max 7
_diffrn_reflns_limit_l_min -7
_diffrn_reflns_number 8637
_diffrn_reflns_theta_full 23.75
_diffrn_reflns_theta_max 23.75
_diffrn_reflns_theta_min 2.13
_exptl_absorpt_coefficient_mu 0.061
_exptl_absorpt_correction_T_max 0.9970
_exptl_absorpt_correction_T_min 0.9879
_exptl_absorpt_correction_type empirical
_exptl_crystal_colour colourless
_exptl_crystal_density_diffrn 1.090
_exptl_crystal_density_method 'not measured'
_exptl_crystal_description plates
_exptl_crystal_F_000 372
_exptl_crystal_size_max 0.20
_exptl_crystal_size_mid 0.20
_exptl_crystal_size_min 0.05
_refine_diff_density_max 0.177
_refine_diff_density_min -0.165
_refine_diff_density_rms 0.057
_refine_ls_extinction_coef 0.053(7)
_refine_ls_extinction_expression Fc^*^=kFc[1+0.001xFc^2^\l^3^/sin(2\q)]^-1/4^
_refine_ls_extinction_method SHELXL
_refine_ls_goodness_of_fit_ref 1.013
_refine_ls_hydrogen_treatment mixed
_refine_ls_matrix_type full
_refine_ls_number_parameters 122
_refine_ls_number_reflns 1576
_refine_ls_number_restraints 0
_refine_ls_restrained_S_all 1.013
_refine_ls_R_factor_all 0.0601
_refine_ls_R_factor_gt 0.0423
_refine_ls_shift/su_max 0.000
_refine_ls_shift/su_mean 0.000
_refine_ls_structure_factor_coef Fsqd
_refine_ls_weighting_details 'calc w=1/[\s^2^(Fo^2^)+(0.0700P)^2^+0.0582P] where P=(Fo^2^+2Fc^2^)/3'
_refine_ls_weighting_scheme calc
_refine_ls_wR_factor_gt 0.1089
_refine_ls_wR_factor_ref 0.1173
_reflns_number_gt 1137
_reflns_number_total 1576
_reflns_threshold_expression >2sigma(I)
_cod_data_source_file ol050091asi20050117_061247.cif
_cod_data_source_block tritbu
_cod_original_sg_symbol_H-M 'P 21/c'
_cod_database_code 1506515

loop_
_symmetry_equiv_pos_as_xyz
'x, y, z'
'-x, y+1/2, -z+1/2'
'-x, -y, -z'
'x, -y-1/2, z-1/2'

loop_
_atom_site_label
_atom_site_type_symbol
_atom_site_fract_x
_atom_site_fract_y
_atom_site_fract_z
_atom_site_U_iso_or_equiv
_atom_site_adp_type
_atom_site_occupancy
_atom_site_symmetry_multiplicity
_atom_site_calc_flag
_atom_site_refinement_flags
C1 C -0.00052(19) 0.60495(7) 0.6983(2) 0.0423(4) Uani 1 1 d .
C2 C 0.1432(2) 0.63788(8) 0.6683(2) 0.0457(4) Uani 1 1 d .
C3 C 0.1080(3) 0.68818(8) 0.5158(3) 0.0600(5) Uani 1 1 d .
H3 H 0.2004 0.7104 0.4923 0.072 Uiso 1 1 calc R
C4 C -0.0567(3) 0.70645(9) 0.3985(3) 0.0646(6) Uani 1 1 d .
H4 H -0.0735 0.7404 0.2994 0.078 Uiso 1 1 calc R
C5 C -0.1947(2) 0.67433(9) 0.4288(3) 0.0614(5) Uani 1 1 d .
H5 H -0.3064 0.6861 0.3508 0.074 Uiso 1 1 calc R
C6 C -0.1661(2) 0.62417(8) 0.5769(2) 0.0527(5) Uani 1 1 d .
H6 H -0.2605 0.6023 0.5968 0.063 Uiso 1 1 calc R
C7 C 0.00474(19) 0.55045(8) 0.8546(2) 0.0434(4) Uani 1 1 d .
C8 C 0.0274(2) 0.47963(8) 0.8245(2) 0.0502(5) Uani 1 1 d .
H8 H 0.0450 0.4652 0.7063 0.060 Uiso 1 1 calc R
C9 C -0.0243(2) 0.56974(8) 1.0319(2) 0.0510(5) Uani 1 1 d .
H9 H -0.0420 0.6166 1.0546 0.061 Uiso 1 1 calc R
C10 C 0.3332(2) 0.61996(9) 0.7856(3) 0.0606(5) Uani 1 1 d .
C11 C 0.4565(3) 0.67877(11) 0.7700(4) 0.0933(8) Uani 1 1 d .
H11A H 0.4531 0.6834 0.6328 0.140 Uiso 1 1 calc R
H11B H 0.5716 0.6676 0.8532 0.140 Uiso 1 1 calc R
H11C H 0.4214 0.7220 0.8143 0.140 Uiso 1 1 calc R
C12 C 0.3670(3) 0.60961(12) 1.0122(3) 0.0916(8) Uani 1 1 d .
H12A H 0.3196 0.6483 1.0638 0.137 Uiso 1 1 calc R
H12B H 0.4888 0.6071 1.0806 0.137 Uiso 1 1 calc R
H12C H 0.3135 0.5670 1.0335 0.137 Uiso 1 1 calc R
C13 C 0.3832(3) 0.55353(10) 0.6947(4) 0.0915(8) Uani 1 1 d .
H13A H 0.3143 0.5151 0.7120 0.137 Uiso 1 1 calc R
H13B H 0.5028 0.5434 0.7614 0.137 Uiso 1 1 calc R
H13C H 0.3638 0.5607 0.5539 0.137 Uiso 1 1 calc R

loop_
_atom_site_aniso_label
_atom_site_aniso_U_11
_atom_site_aniso_U_22
_atom_site_aniso_U_33
_atom_site_aniso_U_23
_atom_site_aniso_U_13
_atom_site_aniso_U_12
C1 0.0551(10) 0.0374(9) 0.0379(9) -0.0036(7) 0.0199(7) 0.0008(7)
C2 0.0548(10) 0.0393(9) 0.0481(9) 0.0007(8) 0.0238(8) -0.0010(7)
C3 0.0742(13) 0.0496(10) 0.0660(12) 0.0083(9) 0.0364(10) -0.0011(9)
C4 0.0933(15) 0.0526(11) 0.0488(11) 0.0108(8) 0.0240(10) 0.0126(10)
C5 0.0657(12) 0.0584(12) 0.0508(11) -0.0036(9) 0.0061(9) 0.0151(9)
C6 0.0512(11) 0.0516(10) 0.0559(11) -0.0057(8) 0.0184(9) 0.0011(8)
C7 0.0507(10) 0.0406(9) 0.0428(9) -0.0031(7) 0.0208(7) -0.0045(7)
C8 0.0732(12) 0.0435(10) 0.0430(9) -0.0069(8) 0.0314(9) -0.0039(8)
C9 0.0744(12) 0.0359(9) 0.0503(10) -0.0046(8) 0.0307(9) -0.0014(8)
C10 0.0504(10) 0.0515(11) 0.0813(13) 0.0036(9) 0.0230(9) -0.0011(8)
C11 0.0600(13) 0.0751(14) 0.148(2) 0.0087(14) 0.0382(13) -0.0102(10)
C12 0.0637(13) 0.1083(18) 0.0824(16) 0.0106(13) -0.0041(11) -0.0102(12)
C13 0.0682(13) 0.0664(14) 0.141(2) -0.0088(13) 0.0350(14) 0.0129(11)

loop_
_atom_type_symbol
_atom_type_description
_atom_type_scat_dispersion_real
_atom_type_scat_dispersion_imag
_atom_type_scat_source
C C 0.0033 0.0016 'International Tables Vol C Tables 4.2.6.8 and 6.1.1.4'
H H 0.0000 0.0000 'International Tables Vol C Tables 4.2.6.8 and 6.1.1.4'

loop_
_geom_angle_atom_site_label_1
_geom_angle_atom_site_label_2
_geom_angle_atom_site_label_3
_geom_angle
_geom_angle_site_symmetry_1
C6 C1 C2 118.96(14) .
C6 C1 C7 114.80(14) .
C2 C1 C7 126.23(14) .
C3 C2 C1 116.57(15) .
C3 C2 C10 118.81(14) .
C1 C2 C10 124.58(14) .
C4 C3 C2 123.37(17) .
C5 C4 C3 119.60(17) .
C4 C5 C6 119.01(17) .
C5 C6 C1 122.49(16) .
C9 C7 C8 117.63(13) .
C9 C7 C1 119.79(13) .
C8 C7 C1 122.46(13) .
C9 C8 C7 121.10(14) 3_567
C8 C9 C7 121.26(14) 3_567
C13 C10 C12 109.97(16) .
C13 C10 C11 107.72(16) .
C12 C10 C11 105.44(17) .
C13 C10 C2 108.71(14) .
C12 C10 C2 113.05(14) .
C11 C10 C2 111.81(15) .

loop_
_geom_bond_atom_site_label_1
_geom_bond_atom_site_label_2
_geom_bond_distance
_geom_bond_site_symmetry_2
C1 C6 1.399(2) .
C1 C2 1.412(2) .
C1 C7 1.505(2) .
C2 C3 1.399(2) .
C2 C10 1.547(2) .
C3 C4 1.380(3) .
C4 C5 1.365(3) .
C5 C6 1.379(2) .
C7 C9 1.393(2) .
C7 C8 1.393(2) .
C8 C9 1.389(2) 3_567
C9 C8 1.389(2) 3_567
C10 C13 1.537(3) .
C10 C12 1.538(3) .
C10 C11 1.541(3) .

loop_
_geom_torsion_atom_site_label_1
_geom_torsion_atom_site_label_2
_geom_torsion_atom_site_label_3
_geom_torsion_atom_site_label_4
_geom_torsion
_geom_torsion_site_symmetry_4
C6 C1 C2 C3 -0.1(2) .
C7 C1 C2 C3 -178.88(14) .
C6 C1 C2 C10 -177.60(14) .
C7 C1 C2 C10 3.6(2) .
C1 C2 C3 C4 0.4(2) .
C10 C2 C3 C4 178.04(16) .
C2 C3 C4 C5 -0.4(3) .
C3 C4 C5 C6 0.1(3) .
C4 C5 C6 C1 0.2(2) .
C2 C1 C6 C5 -0.2(2) .
C7 C1 C6 C5 178.71(14) .
C6 C1 C7 C9 -79.26(18) .
C2 C1 C7 C9 99.54(19) .
C6 C1 C7 C8 96.70(18) .
C2 C1 C7 C8 -84.5(2) .
C9 C7 C8 C9 -1.2(3) 3_567
C1 C7 C8 C9 -177.21(15) 3_567
C8 C7 C9 C8 1.2(3) 3_567
C1 C7 C9 C8 177.32(15) 3_567
C3 C2 C10 C13 -97.77(19) .
C1 C2 C10 C13 79.6(2) .
C3 C2 C10 C12 139.83(17) .
C1 C2 C10 C12 -42.8(2) .
C3 C2 C10 C11 21.0(2) .
C1 C2 C10 C11 -161.56(17) .
